data_2206470
loop_
_publ_author_name
'Yin, Guo-Dong'
'Zhou, Bao-Han'
'Chen, Yun-Feng'
'Wu, An-Xin'

_publ_section_title <i>N</i>,<i>N</i>'-Bis(<i>N</i>,<i>N</i>-dimethyl-<i>p</i>-toluidine)bis(ethoxycarbonyl)glycoluril
_journal_coeditor_code IS6102
_journal_issue 8
_journal_name_full 'Acta Crystallographica Section E'
_journal_page_first o2632
_journal_page_last o2634
_journal_paper_doi 10.1107/S1600536805022725
_journal_volume 61
_journal_year 2005
_chemical_formula_iupac 'C28 H32 N6 O6'
_chemical_formula_moiety 'C28 H32 N6 O6'
_chemical_formula_sum 'C28 H32 N6 O6'
_chemical_formula_weight 548.60
_chemical_name_common
;
N,N'-Bis(N,N-dimethyl-p-toluidine)bis(ethoxycarbonyl)glycoluril
;
_chemical_name_systematic
;
Diethyl
4,8-dioxo-2,6-di-p-tolyl-1,3,5,7-tetrahydro-2,3a,4a,6,7a,8a-
hexaazacyclopenta[def]fluorene-8b,8c-dicarboxylate
;
_space_group_IT_number 14
_symmetry_cell_setting monoclinic
_symmetry_space_group_name_Hall '-P 2yn'
_symmetry_space_group_name_H-M 'P 1 21/n 1'
_atom_sites_solution_hydrogens geom
_atom_sites_solution_primary direct
_atom_sites_solution_secondary difmap
_audit_creation_method SHELXL97
_cell_angle_alpha 90.00
_cell_angle_beta 93.9220(10)
_cell_angle_gamma 90.00
_cell_formula_units_Z 4
_cell_length_a 9.7963(7)
_cell_length_b 11.3007(8)
_cell_length_c 24.0399(17)
_cell_measurement_reflns_used 5116
_cell_measurement_temperature 292(2)
_cell_measurement_theta_max 21.89
_cell_measurement_theta_min 2.30
_cell_volume 2655.1(3)
_computing_cell_refinement 'SAINT (Bruker, 1999)'
_computing_data_collection 'SMART (Bruker, 1997)'
_computing_data_reduction SAINT
_computing_molecular_graphics 'SHELXTL (Bruker, 2001)'
_computing_publication_material SHELXTL
_computing_structure_refinement 'SHELXL97 (Sheldrick, 1997)'
_computing_structure_solution 'SHELXS97 (Sheldrick, 1997)'
_diffrn_ambient_temperature 292(2)
_diffrn_measured_fraction_theta_full 0.993
_diffrn_measured_fraction_theta_max 0.993
_diffrn_measurement_device_type 'Bruker SMART CCD area-detector'
_diffrn_measurement_method '\f and \w'
_diffrn_radiation_monochromator graphite
_diffrn_radiation_source 'fine-focus sealed tube'
_diffrn_radiation_type MoK\a
_diffrn_radiation_wavelength 0.71073
_diffrn_reflns_av_R_equivalents 0.0357
_diffrn_reflns_av_sigmaI/netI 0.0396
_diffrn_reflns_limit_h_max 12
_diffrn_reflns_limit_h_min -12
_diffrn_reflns_limit_k_max 14
_diffrn_reflns_limit_k_min -14
_diffrn_reflns_limit_l_max 30
_diffrn_reflns_limit_l_min -28
_diffrn_reflns_number 21931
_diffrn_reflns_theta_full 27.00
_diffrn_reflns_theta_max 27.00
_diffrn_reflns_theta_min 1.70
_diffrn_standards_decay_% 0
_diffrn_standards_number 0
_exptl_absorpt_coefficient_mu 0.099
_exptl_absorpt_correction_type none
_exptl_crystal_colour colourless
_exptl_crystal_density_diffrn 1.372
_exptl_crystal_density_method 'not measured'
_exptl_crystal_description block
_exptl_crystal_F_000 1160
_exptl_crystal_size_max 0.30
_exptl_crystal_size_mid 0.20
_exptl_crystal_size_min 0.10
_refine_diff_density_max 0.283
_refine_diff_density_min -0.173
_refine_ls_extinction_method none
_refine_ls_goodness_of_fit_ref 1.025
_refine_ls_hydrogen_treatment constr
_refine_ls_matrix_type full
_refine_ls_number_parameters 365
_refine_ls_number_reflns 5746
_refine_ls_number_restraints 0
_refine_ls_restrained_S_all 1.025
_refine_ls_R_factor_all 0.0720
_refine_ls_R_factor_gt 0.0479
_refine_ls_shift/su_max 0.004
_refine_ls_shift/su_mean 0.000
_refine_ls_structure_factor_coef Fsqd
_refine_ls_weighting_details 'calc w = 1/[\s^2^(Fo^2^)+(0.0585P)^2^+0.6281P] where P = (Fo^2^+2Fc^2^)/3'
_refine_ls_weighting_scheme calc
_refine_ls_wR_factor_gt 0.1194
_refine_ls_wR_factor_ref 0.1321
_reflns_number_gt 4052
_reflns_number_total 5746
_reflns_threshold_expression I>2\s(I)
_cod_data_source_file is6102.cif
_cod_data_source_block I
_cod_depositor_comments
;
The following automatic conversions were performed:
'_symmetry_cell_setting' value 'Monoclinic' changed to 'monoclinic'
according to '/home/saulius/struct/CIF-dictionaries/cif_core.dic'
dictionary named 'cif_core.dic' version 2.4.1 from 2010-06-29.

Automatic conversion script
Id: cif_fix_enum 1527 2010-12-29 10:47:43Z saulius 

The following automatic conversions were performed:

'_symmetry_cell_setting' value 'Monoclinic' changed to 'monoclinic'
according to /home/saulius/struct/CIF-dictionaries/cif_core.dic
dictionary named 'cif_core.dic' version 2.4.1 from 2010-06-29.

Automatic conversion script
Id: cif_fix_values 1715 2011-07-08 13:25:40Z adriana 
;
_cod_original_sg_symbol_Hall -P2yn
_cod_original_sg_symbol_H-M 'P 21/n'
_cod_database_code 2206470
_cod_database_fobs_code 2206470

loop_
_symmetry_equiv_pos_as_xyz
'x, y, z'
'-x+1/2, y+1/2, -z+1/2'
'-x, -y, -z'
'x-1/2, -y-1/2, z-1/2'

loop_
_atom_site_label
_atom_site_fract_x
_atom_site_fract_y
_atom_site_fract_z
_atom_site_U_iso_or_equiv
_atom_site_adp_type
_atom_site_calc_flag
_atom_site_refinement_flags
_atom_site_occupancy
_atom_site_type_symbol
C1 -0.4523(3) 0.3492(2) 0.34783(14) 0.0868(9) Uani d . 1 C
H1A -0.4914 0.4242 0.3567 0.130 Uiso calc R 1 H
H1B -0.4327 0.3049 0.3815 0.130 Uiso calc R 1 H
H1C -0.5159 0.3059 0.3234 0.130 Uiso calc R 1 H
C2 -0.3219(2) 0.36910(18) 0.31935(9) 0.0537(5) Uani d . 1 C
C3 -0.2365(2) 0.27659(18) 0.30630(9) 0.0547(5) Uani d . 1 C
H3 -0.2614 0.1998 0.3152 0.066 Uiso calc R 1 H
C4 -0.1167(2) 0.29398(17) 0.28079(8) 0.0504(5) Uani d . 1 C
H4 -0.0633 0.2293 0.2722 0.060 Uiso calc R 1 H
C5 -0.0749(2) 0.40755(16) 0.26783(7) 0.0429(4) Uani d . 1 C
C6 -0.1594(2) 0.50107(17) 0.28101(8) 0.0462(5) Uani d . 1 C
H6 -0.1336 0.5781 0.2730 0.055 Uiso calc R 1 H
C7 -0.2800(2) 0.48208(17) 0.30562(9) 0.0507(5) Uani d . 1 C
H7 -0.3349 0.5464 0.3132 0.061 Uiso calc R 1 H
C8 0.0802(3) 0.53613(18) 0.21520(9) 0.0579(6) Uani d . 1 C
H8A 0.1559 0.5776 0.2346 0.070 Uiso calc R 1 H
H8B 0.0010 0.5877 0.2138 0.070 Uiso calc R 1 H
C9 0.1629(2) 0.34637(19) 0.24644(8) 0.0538(5) Uani d . 1 C
H9A 0.1368 0.2747 0.2652 0.065 Uiso calc R 1 H
H9B 0.2416 0.3799 0.2675 0.065 Uiso calc R 1 H
C10 0.01217(19) 0.49550(14) 0.11640(8) 0.0412(4) Uani d . 1 C
C11 0.14312(17) 0.22190(15) 0.16094(8) 0.0389(4) Uani d . 1 C
C12 0.21906(17) 0.41786(15) 0.15346(7) 0.0370(4) Uani d . 1 C
C13 0.3645(2) 0.46841(17) 0.16367(8) 0.0441(4) Uani d . 1 C
C14 0.5986(2) 0.4142(2) 0.15974(11) 0.0662(6) Uani d . 1 C
H14A 0.6159 0.4827 0.1369 0.079 Uiso calc R 1 H
H14B 0.6265 0.4330 0.1982 0.079 Uiso calc R 1 H
C15 0.6758(2) 0.3130(2) 0.14148(13) 0.0781(8) Uani d . 1 C
H15A 0.6521 0.2441 0.1621 0.117 Uiso calc R 1 H
H15B 0.7720 0.3284 0.1479 0.117 Uiso calc R 1 H
H15C 0.6543 0.2998 0.1024 0.117 Uiso calc R 1 H
C16 0.18558(16) 0.36458(14) 0.09422(7) 0.0336(4) Uani d . 1 C
C17 0.29648(17) 0.38749(15) 0.05311(7) 0.0363(4) Uani d . 1 C
C18 0.4601(2) 0.30434(18) -0.00371(8) 0.0494(5) Uani d . 1 C
H18A 0.5263 0.2407 0.0011 0.059 Uiso calc R 1 H
H18B 0.5077 0.3787 0.0032 0.059 Uiso calc R 1 H
C19 0.3962(3) 0.3027(2) -0.06177(9) 0.0735(7) Uani d . 1 C
H19A 0.3472 0.2299 -0.0681 0.110 Uiso calc R 1 H
H19B 0.4662 0.3091 -0.0877 0.110 Uiso calc R 1 H
H19C 0.3340 0.3681 -0.0669 0.110 Uiso calc R 1 H
C20 0.06913(17) 0.18153(14) 0.06289(8) 0.0386(4) Uani d . 1 C
H20A 0.0461 0.1036 0.0764 0.046 Uiso calc R 1 H
H20B 0.1171 0.1716 0.0292 0.046 Uiso calc R 1 H
C21 -0.02406(18) 0.36961(14) 0.03209(8) 0.0408(4) Uani d . 1 C
H21A 0.0228 0.3658 -0.0021 0.049 Uiso calc R 1 H
H21B -0.1076 0.4148 0.0248 0.049 Uiso calc R 1 H
C22 -0.15066(17) 0.18803(15) 0.01167(8) 0.0370(4) Uani d . 1 C
C23 -0.1840(2) 0.22592(17) -0.04231(8) 0.0481(5) Uani d . 1 C
H23 -0.1463 0.2956 -0.0550 0.058 Uiso calc R 1 H
C24 -0.2730(2) 0.16081(19) -0.07762(8) 0.0511(5) Uani d . 1 C
H24 -0.2939 0.1881 -0.1137 0.061 Uiso calc R 1 H
C25 -0.33176(18) 0.05680(16) -0.06091(8) 0.0444(5) Uani d . 1 C
C26 -0.3002(2) 0.02148(16) -0.00636(9) 0.0467(5) Uani d . 1 C
H26 -0.3393 -0.0475 0.0064 0.056 Uiso calc R 1 H
C27 -0.21240(18) 0.08536(16) 0.02966(8) 0.0431(4) Uani d . 1 C
H27 -0.1945 0.0596 0.0662 0.052 Uiso calc R 1 H
C28 -0.4260(2) -0.01417(19) -0.10009(10) 0.0618(6) Uani d . 1 C
H28A -0.5114 0.0269 -0.1065 0.093 Uiso calc R 1 H
H28B -0.4419 -0.0902 -0.0839 0.093 Uiso calc R 1 H
H28C -0.3847 -0.0245 -0.1349 0.093 Uiso calc R 1 H
N1 0.0511(2) 0.42966(16) 0.24513(8) 0.0695(6) Uani d . 1 N
N2 0.19975(14) 0.31725(12) 0.19006(6) 0.0380(3) Uani d . 1 N
N3 0.11522(16) 0.50804(12) 0.15830(6) 0.0406(4) Uani d . 1 N
N4 0.15708(14) 0.24132(11) 0.10461(6) 0.0346(3) Uani d . 1 N
N5 0.06230(14) 0.42731(12) 0.07490(6) 0.0364(3) Uani d . 1 N
N6 -0.05734(14) 0.25002(12) 0.05008(6) 0.0375(3) Uani d . 1 N
O1 -0.09907(14) 0.54211(12) 0.11467(7) 0.0579(4) Uani d . 1 O
O2 0.09622(15) 0.13432(11) 0.18109(6) 0.0551(4) Uani d . 1 O
O3 0.38907(16) 0.56791(13) 0.17714(7) 0.0713(5) Uani d . 1 O
O4 0.45356(13) 0.38474(12) 0.15453(6) 0.0512(4) Uani d . 1 O
O5 0.32248(15) 0.48640(11) 0.03966(6) 0.0574(4) Uani d . 1 O
O6 0.35394(12) 0.28994(10) 0.03618(5) 0.0422(3) Uani d . 1 O

loop_
_atom_site_aniso_label
_atom_site_aniso_U_11
_atom_site_aniso_U_22
_atom_site_aniso_U_33
_atom_site_aniso_U_12
_atom_site_aniso_U_13
_atom_site_aniso_U_23
C1 0.0571(15) 0.0649(15) 0.141(3) -0.0015(12) 0.0284(16) 0.0119(16)
C2 0.0469(12) 0.0489(12) 0.0650(14) 0.0016(9) 0.0016(10) 0.0020(10)
C3 0.0552(13) 0.0420(11) 0.0665(14) -0.0011(9) 0.0003(11) 0.0017(10)
C4 0.0621(13) 0.0405(10) 0.0481(12) 0.0122(9) -0.0001(10) -0.0026(9)
C5 0.0540(11) 0.0452(10) 0.0295(9) 0.0089(9) 0.0038(8) -0.0004(8)
C6 0.0549(12) 0.0410(10) 0.0430(11) 0.0052(9) 0.0067(9) 0.0015(8)
C7 0.0493(12) 0.0456(11) 0.0574(13) 0.0088(9) 0.0056(10) -0.0016(9)
C8 0.0791(15) 0.0455(11) 0.0524(13) 0.0122(10) 0.0283(11) 0.0014(9)
C9 0.0605(13) 0.0574(12) 0.0450(12) 0.0130(10) 0.0154(10) 0.0065(10)
C10 0.0396(10) 0.0281(8) 0.0574(12) -0.0002(7) 0.0139(9) 0.0064(8)
C11 0.0314(9) 0.0367(9) 0.0495(11) 0.0029(7) 0.0083(8) 0.0078(8)
C12 0.0360(9) 0.0339(9) 0.0419(10) -0.0015(7) 0.0087(8) 0.0004(7)
C13 0.0443(11) 0.0483(11) 0.0401(11) -0.0093(9) 0.0052(8) -0.0071(9)
C14 0.0358(11) 0.0806(16) 0.0815(17) -0.0162(11) -0.0005(11) -0.0084(13)
C15 0.0404(12) 0.0850(18) 0.109(2) 0.0002(12) 0.0058(13) 0.0004(16)
C16 0.0309(9) 0.0290(8) 0.0412(10) -0.0018(7) 0.0058(7) 0.0021(7)
C17 0.0337(9) 0.0358(9) 0.0398(10) -0.0029(7) 0.0051(7) 0.0006(8)
C18 0.0414(11) 0.0533(11) 0.0560(13) 0.0023(9) 0.0214(9) 0.0029(9)
C19 0.0747(16) 0.0973(19) 0.0502(14) 0.0191(14) 0.0177(12) 0.0141(13)
C20 0.0353(9) 0.0309(8) 0.0497(11) -0.0016(7) 0.0036(8) 0.0011(8)
C21 0.0374(10) 0.0337(9) 0.0508(11) -0.0008(7) 0.0000(8) 0.0058(8)
C22 0.0306(9) 0.0373(9) 0.0433(11) 0.0011(7) 0.0050(7) -0.0003(8)
C23 0.0472(11) 0.0479(11) 0.0496(12) -0.0093(9) 0.0052(9) 0.0062(9)
C24 0.0501(12) 0.0613(12) 0.0416(11) -0.0001(10) 0.0010(9) 0.0044(10)
C25 0.0385(10) 0.0441(10) 0.0500(12) 0.0054(8) -0.0009(8) -0.0058(9)
C26 0.0454(11) 0.0364(9) 0.0576(13) -0.0061(8) -0.0022(9) 0.0015(9)
C27 0.0430(10) 0.0402(10) 0.0457(11) -0.0051(8) -0.0012(8) 0.0048(8)
C28 0.0612(14) 0.0615(13) 0.0603(14) -0.0027(11) -0.0135(11) -0.0086(11)
N1 0.0861(14) 0.0548(11) 0.0735(13) 0.0293(10) 0.0479(11) 0.0238(10)
N2 0.0386(8) 0.0368(8) 0.0393(9) 0.0020(6) 0.0076(6) 0.0032(6)
N3 0.0453(9) 0.0334(7) 0.0444(9) 0.0024(6) 0.0128(7) 0.0002(7)
N4 0.0319(7) 0.0289(7) 0.0433(9) -0.0021(6) 0.0050(6) 0.0029(6)
N5 0.0318(7) 0.0291(7) 0.0486(9) -0.0007(6) 0.0049(6) 0.0014(6)
N6 0.0315(8) 0.0322(7) 0.0486(9) -0.0020(6) 0.0012(6) 0.0035(6)
O1 0.0451(8) 0.0470(8) 0.0827(11) 0.0154(6) 0.0127(7) 0.0018(7)
O2 0.0631(9) 0.0419(7) 0.0616(9) -0.0086(6) 0.0141(7) 0.0151(7)
O3 0.0635(10) 0.0575(9) 0.0937(12) -0.0198(8) 0.0108(9) -0.0297(9)
O4 0.0327(7) 0.0521(8) 0.0686(9) -0.0071(6) 0.0011(6) -0.0061(7)
O5 0.0616(9) 0.0366(7) 0.0778(10) -0.0061(6) 0.0325(8) 0.0071(7)
O6 0.0403(7) 0.0400(7) 0.0482(8) -0.0001(5) 0.0160(6) 0.0007(6)

loop_
_atom_type_symbol
_atom_type_description
_atom_type_scat_dispersion_real
_atom_type_scat_dispersion_imag
_atom_type_scat_source
C C 0.0033 0.0016 'International Tables Vol C Tables 4.2.6.8 and 6.1.1.4'
H H 0.0000 0.0000 'International Tables Vol C Tables 4.2.6.8 and 6.1.1.4'
N N 0.0061 0.0033 'International Tables Vol C Tables 4.2.6.8 and 6.1.1.4'
O O 0.0106 0.0060 'International Tables Vol C Tables 4.2.6.8 and 6.1.1.4'

loop_
_geom_angle_atom_site_label_1
_geom_angle_atom_site_label_2
_geom_angle_atom_site_label_3
_geom_angle
_geom_angle_publ_flag
C2 C1 H1A 109.5 ?
C2 C1 H1B 109.5 ?
H1A C1 H1B 109.5 ?
C2 C1 H1C 109.5 ?
H1A C1 H1C 109.5 ?
H1B C1 H1C 109.5 ?
C7 C2 C3 116.56(19) ?
C7 C2 C1 121.23(19) ?
C3 C2 C1 122.2(2) ?
C4 C3 C2 122.61(19) ?
C4 C3 H3 118.7 ?
C2 C3 H3 118.7 ?
C3 C4 C5 120.39(18) ?
C3 C4 H4 119.8 ?
C5 C4 H4 119.8 ?
C4 C5 C6 117.46(18) ?
C4 C5 N1 122.11(17) ?
C6 C5 N1 120.33(18) ?
C7 C6 C5 121.45(18) ?
C7 C6 H6 119.3 ?
C5 C6 H6 119.3 ?
C6 C7 C2 121.52(18) ?
C6 C7 H7 119.2 ?
C2 C7 H7 119.2 ?
N1 C8 N3 110.60(16) yes
N1 C8 H8A 109.5 ?
N3 C8 H8A 109.5 ?
N1 C8 H8B 109.5 ?
N3 C8 H8B 109.5 ?
H8A C8 H8B 108.1 ?
N1 C9 N2 111.20(16) yes
N1 C9 H9A 109.4 ?
N2 C9 H9A 109.4 ?
N1 C9 H9B 109.4 ?
N2 C9 H9B 109.4 ?
H9A C9 H9B 108.0 ?
O1 C10 N5 125.74(19) ?
O1 C10 N3 126.27(18) ?
N5 C10 N3 107.82(15) ?
O2 C11 N2 125.98(18) ?
O2 C11 N4 125.96(17) ?
N2 C11 N4 107.96(14) ?
N3 C12 N2 112.28(13) ?
N3 C12 C13 111.92(14) ?
N2 C12 C13 110.50(15) ?
N3 C12 C16 103.86(14) ?
N2 C12 C16 102.83(13) ?
C13 C12 C16 115.03(14) ?
O3 C13 O4 126.92(18) ?
O3 C13 C12 124.17(18) ?
O4 C13 C12 108.90(15) ?
C15 C14 O4 108.59(18) ?
C15 C14 H14A 110.0 ?
O4 C14 H14A 110.0 ?
C15 C14 H14B 110.0 ?
O4 C14 H14B 110.0 ?
H14A C14 H14B 108.4 ?
C14 C15 H15A 109.5 ?
C14 C15 H15B 109.5 ?
H15A C15 H15B 109.5 ?
C14 C15 H15C 109.5 ?
H15A C15 H15C 109.5 ?
H15B C15 H15C 109.5 ?
N4 C16 N5 111.11(13) ?
N4 C16 C17 115.21(13) ?
N5 C16 C17 108.74(13) ?
N4 C16 C12 104.19(13) ?
N5 C16 C12 102.85(13) ?
C17 C16 C12 114.05(13) ?
O5 C17 O6 126.60(16) ?
O5 C17 C16 120.22(15) ?
O6 C17 C16 113.18(14) ?
O6 C18 C19 109.79(17) ?
O6 C18 H18A 109.7 ?
C19 C18 H18A 109.7 ?
O6 C18 H18B 109.7 ?
C19 C18 H18B 109.7 ?
H18A C18 H18B 108.2 ?
C18 C19 H19A 109.5 ?
C18 C19 H19B 109.5 ?
H19A C19 H19B 109.5 ?
C18 C19 H19C 109.5 ?
H19A C19 H19C 109.5 ?
H19B C19 H19C 109.5 ?
N4 C20 N6 110.61(14) yes
N4 C20 H20A 109.5 ?
N6 C20 H20A 109.5 ?
N4 C20 H20B 109.5 ?
N6 C20 H20B 109.5 ?
H20A C20 H20B 108.1 ?
N5 C21 N6 109.79(14) yes
N5 C21 H21A 109.7 ?
N6 C21 H21A 109.7 ?
N5 C21 H21B 109.7 ?
N6 C21 H21B 109.7 ?
H21A C21 H21B 108.2 ?
C23 C22 C27 118.03(17) ?
C23 C22 N6 123.40(16) ?
C27 C22 N6 118.56(16) ?
C22 C23 C24 120.53(18) ?
C22 C23 H23 119.7 ?
C24 C23 H23 119.7 ?
C25 C24 C23 122.08(19) ?
C25 C24 H24 119.0 ?
C23 C24 H24 119.0 ?
C24 C25 C26 116.76(17) ?
C24 C25 C28 121.45(19) ?
C26 C25 C28 121.79(18) ?
C27 C26 C25 122.14(18) ?
C27 C26 H26 118.9 ?
C25 C26 H26 118.9 ?
C26 C27 C22 120.41(18) ?
C26 C27 H27 119.8 ?
C22 C27 H27 119.8 ?
C25 C28 H28A 109.5 ?
C25 C28 H28B 109.5 ?
H28A C28 H28B 109.5 ?
C25 C28 H28C 109.5 ?
H28A C28 H28C 109.5 ?
H28B C28 H28C 109.5 ?
C5 N1 C8 123.48(17) ?
C5 N1 C9 124.11(17) ?
C8 N1 C9 112.33(17) ?
C11 N2 C12 111.53(15) ?
C11 N2 C9 121.92(15) ?
C12 N2 C9 115.71(14) ?
C10 N3 C12 110.52(14) ?
C10 N3 C8 119.70(16) ?
C12 N3 C8 115.88(15) ?
C11 N4 C20 120.64(14) ?
C11 N4 C16 110.73(14) ?
C20 N4 C16 116.35(13) ?
C10 N5 C21 123.29(15) ?
C10 N5 C16 111.84(15) ?
C21 N5 C16 116.28(13) ?
C22 N6 C21 113.93(14) ?
C22 N6 C20 111.51(13) ?
C21 N6 C20 110.21(13) ?
C13 O4 C14 118.40(16) ?
C17 O6 C18 116.47(14) ?

loop_
_geom_bond_atom_site_label_1
_geom_bond_atom_site_label_2
_geom_bond_distance
_geom_bond_publ_flag
C1 C2 1.507(3) ?
C1 H1A 0.9600 ?
C1 H1B 0.9600 ?
C1 H1C 0.9600 ?
C2 C7 1.388(3) ?
C2 C3 1.388(3) ?
C3 C4 1.375(3) ?
C3 H3 0.9300 ?
C4 C5 1.389(3) ?
C4 H4 0.9300 ?
C5 C6 1.392(3) ?
C5 N1 1.406(3) yes
C6 C7 1.374(3) ?
C6 H6 0.9300 ?
C7 H7 0.9300 ?
C8 N1 1.440(3) yes
C8 N3 1.467(2) yes
C8 H8A 0.9700 ?
C8 H8B 0.9700 ?
C9 N1 1.442(3) yes
C9 N2 1.464(2) yes
C9 H9A 0.9700 ?
C9 H9B 0.9700 ?
C10 O1 1.209(2) ?
C10 N5 1.377(2) ?
C10 N3 1.384(2) ?
C11 O2 1.207(2) ?
C11 N2 1.380(2) ?
C11 N4 1.388(2) ?
C12 N3 1.450(2) ?
C12 N2 1.458(2) ?
C12 C13 1.539(2) ?
C12 C16 1.560(2) ?
C13 O3 1.190(2) ?
C13 O4 1.315(2) ?
C14 C15 1.455(3) ?
C14 O4 1.456(2) ?
C14 H14A 0.9700 ?
C14 H14B 0.9700 ?
C15 H15A 0.9600 ?
C15 H15B 0.9600 ?
C15 H15C 0.9600 ?
C16 N4 1.446(2) yes
C16 N5 1.449(2) yes
C16 C17 1.540(2) ?
C17 O5 1.196(2) ?
C17 O6 1.315(2) ?
C18 O6 1.471(2) ?
C18 C19 1.491(3) ?
C18 H18A 0.9700 ?
C18 H18B 0.9700 ?
C19 H19A 0.9600 ?
C19 H19B 0.9600 ?
C19 H19C 0.9600 ?
C20 N4 1.444(2) yes
C20 N6 1.475(2) yes
C20 H20A 0.9700 ?
C20 H20B 0.9700 ?
C21 N5 1.442(2) ?
C21 N6 1.463(2) ?
C21 H21A 0.9700 ?
C21 H21B 0.9700 ?
C22 C23 1.384(3) ?
C22 C27 1.391(2) ?
C22 N6 1.436(2) yes
C23 C24 1.386(3) ?
C23 H23 0.9300 ?
C24 C25 1.380(3) ?
C24 H24 0.9300 ?
C25 C26 1.385(3) ?
C25 C28 1.504(3) ?
C26 C27 1.381(3) ?
C26 H26 0.9300 ?
C27 H27 0.9300 ?
C28 H28A 0.9600 ?
C28 H28B 0.9600 ?
C28 H28C 0.9600 ?

loop_
_geom_hbond_atom_site_label_D
_geom_hbond_atom_site_label_H
_geom_hbond_atom_site_label_A
_geom_hbond_site_symmetry_A
_geom_hbond_distance_DH
_geom_hbond_distance_HA
_geom_hbond_distance_DA
_geom_hbond_angle_DHA
C18 H18B O5 3_665 0.97 2.53 3.336(2) 141

loop_
_geom_torsion_atom_site_label_1
_geom_torsion_atom_site_label_2
_geom_torsion_atom_site_label_3
_geom_torsion_atom_site_label_4
_geom_torsion
_geom_torsion_publ_flag
C7 C2 C3 C4 -0.4(3) ?
C1 C2 C3 C4 -179.4(2) ?
C2 C3 C4 C5 1.2(3) ?
C3 C4 C5 C6 -0.8(3) ?
C3 C4 C5 N1 175.7(2) ?
C4 C5 C6 C7 -0.4(3) ?
N1 C5 C6 C7 -176.9(2) ?
C5 C6 C7 C2 1.2(3) ?
C3 C2 C7 C6 -0.8(3) ?
C1 C2 C7 C6 178.2(2) ?
N3 C12 C13 O3 4.1(3) ?
N2 C12 C13 O3 -121.8(2) ?
C16 C12 C13 O3 122.4(2) ?
N3 C12 C13 O4 -175.25(15) ?
N2 C12 C13 O4 58.84(19) ?
C16 C12 C13 O4 -57.0(2) ?
N3 C12 C16 N4 -119.24(13) ?
N2 C12 C16 N4 -2.07(16) ?
C13 C12 C16 N4 118.11(15) ?
N3 C12 C16 N5 -3.22(15) ?
N2 C12 C16 N5 113.95(13) ?
C13 C12 C16 N5 -125.87(15) ?
N3 C12 C16 C17 114.33(15) ?
N2 C12 C16 C17 -128.50(14) ?
C13 C12 C16 C17 -8.3(2) ?
N4 C16 C17 O5 176.24(16) ?
N5 C16 C17 O5 50.8(2) ?
C12 C16 C17 O5 -63.3(2) ?
N4 C16 C17 O6 -3.7(2) ?
N5 C16 C17 O6 -129.14(15) ?
C12 C16 C17 O6 116.76(16) ?
C27 C22 C23 C24 -2.0(3) ?
N6 C22 C23 C24 178.86(17) ?
C22 C23 C24 C25 0.0(3) ?
C23 C24 C25 C26 1.6(3) ?
C23 C24 C25 C28 -178.73(19) ?
C24 C25 C26 C27 -1.1(3) ?
C28 C25 C26 C27 179.17(19) ?
C25 C26 C27 C22 -0.9(3) ?
C23 C22 C27 C26 2.4(3) ?
N6 C22 C27 C26 -178.39(17) ?
C4 C5 N1 C8 159.6(2) ?
C6 C5 N1 C8 -24.0(3) ?
C4 C5 N1 C9 -16.9(3) ?
C6 C5 N1 C9 159.5(2) ?
N3 C8 N1 C5 -120.5(2) yes
N3 C8 N1 C9 56.4(3) ?
N2 C9 N1 C5 120.8(2) yes
N2 C9 N1 C8 -56.0(3) ?
O2 C11 N2 C12 -167.58(17) ?
N4 C11 N2 C12 15.94(18) ?
O2 C11 N2 C9 -24.9(3) ?
N4 C11 N2 C9 158.63(15) ?
N3 C12 N2 C11 102.77(16) ?
C13 C12 N2 C11 -131.51(15) ?
C16 C12 N2 C11 -8.25(17) ?
N3 C12 N2 C9 -42.4(2) ?
C13 C12 N2 C9 83.31(18) ?
C16 C12 N2 C9 -153.43(15) ?
N1 C9 N2 C11 -92.1(2) ?
N1 C9 N2 C12 49.2(2) ?
O1 C10 N3 C12 165.80(17) ?
N5 C10 N3 C12 -18.56(18) ?
O1 C10 N3 C8 27.2(3) ?
N5 C10 N3 C8 -157.15(15) ?
N2 C12 N3 C10 -97.17(17) ?
C13 C12 N3 C10 137.89(15) ?
C16 C12 N3 C10 13.20(17) ?
N2 C12 N3 C8 43.1(2) ?
C13 C12 N3 C8 -81.80(19) ?
C16 C12 N3 C8 153.52(15) ?
N1 C8 N3 C10 86.1(2) ?
N1 C8 N3 C12 -50.4(2) ?
O2 C11 N4 C20 25.3(3) ?
N2 C11 N4 C20 -158.21(14) ?
O2 C11 N4 C16 166.19(17) ?
N2 C11 N4 C16 -17.33(18) ?
N6 C20 N4 C11 87.86(18) ?
N6 C20 N4 C16 -50.95(19) ?
N5 C16 N4 C11 -98.37(16) ?
C17 C16 N4 C11 137.41(15) ?
C12 C16 N4 C11 11.71(17) ?
N5 C16 N4 C20 44.33(19) ?
C17 C16 N4 C20 -79.88(18) ?
C12 C16 N4 C20 154.42(14) ?
O1 C10 N5 C21 -21.4(3) ?
N3 C10 N5 C21 162.92(14) ?
O1 C10 N5 C16 -167.90(16) ?
N3 C10 N5 C16 16.42(18) ?
N6 C21 N5 C10 -91.40(18) ?
N6 C21 N5 C16 53.75(19) ?
N4 C16 N5 C10 103.17(16) ?
C17 C16 N5 C10 -129.02(14) ?
C12 C16 N5 C10 -7.78(17) ?
N4 C16 N5 C21 -45.86(19) ?
C17 C16 N5 C21 81.95(17) ?
C12 C16 N5 C21 -156.81(14) ?
C23 C22 N6 C21 13.1(2) ?
C27 C22 N6 C21 -166.09(16) ?
C23 C22 N6 C20 -112.46(19) ?
C27 C22 N6 C20 68.4(2) ?
N5 C21 N6 C22 176.08(14) yes
N5 C21 N6 C20 -57.70(19) ?
N4 C20 N6 C22 -175.80(14) yes
N4 C20 N6 C21 56.64(19) ?
O3 C13 O4 C14 -1.6(3) ?
C12 C13 O4 C14 177.77(17) ?
C15 C14 O4 C13 -173.3(2) ?
O5 C17 O6 C18 -0.5(3) ?
C16 C17 O6 C18 179.37(15) ?
C19 C18 O6 C17 -89.2(2) ?
